data_4025298
loop_
_publ_author_name
'Mominul Sinan'
'Kumaresh Ghosh'
'Sreebrata Goswami'

_publ_section_title
;
 One-Pot Synthesis of Linearly Fused N-Heterocyles from Their Angular
 Analogues and Studies of Their Redox and Electrochromic Properties
;
_journal_name_full 'Journal of Organic Chemistry'
_journal_page_first 2065
_journal_page_last 2068
_journal_paper_doi 10.1021/jo902432w
_journal_volume 75
_journal_year 2010
_chemical_formula_sum 'C18 H14 N4'
_chemical_formula_weight 286.33
_chemical_name_systematic
; 
 ? 
;
_space_group_IT_number 2
_symmetry_cell_setting triclinic
_symmetry_space_group_name_Hall '-P 1'
_symmetry_space_group_name_H-M 'P -1'
_atom_sites_solution_hydrogens geom
_atom_sites_solution_primary direct
_atom_sites_solution_secondary difmap
_audit_creation_method SHELXL-97
_cell_angle_alpha 98.660(17)
_cell_angle_beta 93.716(16)
_cell_angle_gamma 93.664(16)
_cell_formula_units_Z 2
_cell_length_a 6.882(4)
_cell_length_b 7.400(4)
_cell_length_c 14.123(8)
_cell_measurement_reflns_used 703
_cell_measurement_temperature 293(2)
_cell_measurement_theta_max 20.42
_cell_measurement_theta_min 2.97
_cell_volume 707.6(7)
_computing_cell_refinement 'Bruker SMART'
_computing_data_collection 'Bruker SMART'
_computing_data_reduction 'Bruker SAINT'
_computing_molecular_graphics 'Bruker SHELXTL'
_computing_publication_material 'Bruker SHELXTL'
_computing_structure_refinement 'SHELXL-97 (Sheldrick, 1997)'
_computing_structure_solution 'SHELXS-97 (Sheldrick, 1990)'
_diffrn_ambient_temperature 293(2)
_diffrn_measured_fraction_theta_full 0.984
_diffrn_measured_fraction_theta_max 0.984
_diffrn_measurement_device_type 'CCD area detector'
_diffrn_measurement_method 'phi and omega scans'
_diffrn_radiation_monochromator graphite
_diffrn_radiation_source 'fine-focus sealed tube'
_diffrn_radiation_type MoK\a
_diffrn_radiation_wavelength 0.71073
_diffrn_reflns_av_R_equivalents 0.0714
_diffrn_reflns_av_sigmaI/netI 0.0635
_diffrn_reflns_limit_h_max 6
_diffrn_reflns_limit_h_min -6
_diffrn_reflns_limit_k_max 7
_diffrn_reflns_limit_k_min -7
_diffrn_reflns_limit_l_max 13
_diffrn_reflns_limit_l_min -13
_diffrn_reflns_number 5297
_diffrn_reflns_theta_full 20.72
_diffrn_reflns_theta_max 20.72
_diffrn_reflns_theta_min 1.46
_diffrn_standards_decay_% <1
_exptl_absorpt_coefficient_mu 0.083
_exptl_absorpt_correction_T_max 0.9852
_exptl_absorpt_correction_T_min 0.9803
_exptl_absorpt_correction_type multi-scan
_exptl_absorpt_process_details 'SADABS (Sheldrick, 1997)'
_exptl_crystal_colour pink
_exptl_crystal_density_diffrn 1.344
_exptl_crystal_density_method 'not measured'
_exptl_crystal_description rectangular
_exptl_crystal_F_000 300
_exptl_crystal_size_max 0.24
_exptl_crystal_size_mid 0.22
_exptl_crystal_size_min 0.18
_refine_diff_density_max 0.272
_refine_diff_density_min -0.314
_refine_diff_density_rms 0.080
_refine_ls_extinction_method none
_refine_ls_goodness_of_fit_ref 2.377
_refine_ls_hydrogen_treatment constr
_refine_ls_matrix_type full
_refine_ls_number_parameters 200
_refine_ls_number_reflns 1438
_refine_ls_number_restraints 0
_refine_ls_restrained_S_all 2.377
_refine_ls_R_factor_all 0.1633
_refine_ls_R_factor_gt 0.1183
_refine_ls_shift/su_max 0.000
_refine_ls_shift/su_mean 0.000
_refine_ls_structure_factor_coef Fsqd
_refine_ls_weighting_details 'calc w=1/[\s^2^(Fo^2^)+(0.1000P)^2^+0.0000P] where P=(Fo^2^+2Fc^2^)/3'
_refine_ls_weighting_scheme calc
_refine_ls_wR_factor_gt 0.3970
_refine_ls_wR_factor_ref 0.4058
_reflns_number_gt 850
_reflns_number_total 1438
_reflns_threshold_expression >2sigma(I)
_cod_data_source_file jo902432w_si_005.cif
_cod_data_source_block ms49_0m
_cod_depositor_comments
;
The following automatic conversions were performed:

'_symmetry_cell_setting' value 'Triclinic' changed to 'triclinic'
according to the built-in table from CIF Core dictionary named
'cif_core.dic' version 2.4.1 from 2010-06-29.

Automatic conversion script
Id: cif_fix_values 1646 2011-03-28 12:23:43Z adriana 
;
_cod_original_sg_symbol_H-M 'P -1 '
_cod_database_code 4025298

loop_
_symmetry_equiv_pos_as_xyz
'x, y, z'
'-x, -y, -z'

loop_
_atom_site_label
_atom_site_type_symbol
_atom_site_fract_x
_atom_site_fract_y
_atom_site_fract_z
_atom_site_U_iso_or_equiv
_atom_site_adp_type
_atom_site_occupancy
_atom_site_symmetry_multiplicity
_atom_site_calc_flag
_atom_site_refinement_flags
_atom_site_disorder_assembly
_atom_site_disorder_group
N1 N 0.5452(15) 0.6391(14) 0.2605(8) 0.059(3) Uani 1 1 d . . .
N3 N 0.4244(14) 0.7860(13) -0.1038(8) 0.052(3) Uani 1 1 d . . .
N12 N 0.8144(13) 0.8106(13) -0.0251(8) 0.050(3) Uani 1 1 d . . .
N20 N 0.5813(14) 0.8336(13) -0.1528(7) 0.047(3) Uani 1 1 d . . .
C15 C 0.5372(17) 0.6753(16) 0.1722(10) 0.049(3) Uani 1 1 d . . .
C16 C 0.3369(17) 0.6646(16) 0.1241(10) 0.060(4) Uani 1 1 d . . .
H16 H 0.2310 0.6312 0.1571 0.072 Uiso 1 1 calc R . .
C17 C 0.3055(17) 0.7012(16) 0.0359(10) 0.052(4) Uani 1 1 d . . .
H17 H 0.1781 0.6936 0.0085 0.063 Uiso 1 1 calc R . .
C18 C 0.4623(16) 0.7520(15) -0.0183(9) 0.044(3) Uani 1 1 d . . .
C19 C 0.6926(17) 0.7270(16) 0.1187(9) 0.048(3) Uani 1 1 d . . .
H19 H 0.8193 0.7381 0.1473 0.058 Uiso 1 1 calc R . .
C20 C 0.9164(18) 0.9034(16) -0.1700(9) 0.055(4) Uani 1 1 d . . .
H20 H 1.0464 0.9137 -0.1459 0.066 Uiso 1 1 calc R . .
C21 C 0.874(2) 0.9421(19) -0.2578(10) 0.064(4) Uani 1 1 d . . .
H21 H 0.9736 0.9795 -0.2936 0.077 Uiso 1 1 calc R . .
C22 C 0.679(2) 0.9265(18) -0.2967(9) 0.065(4) Uani 1 1 d . . .
H22 H 0.6486 0.9529 -0.3580 0.078 Uiso 1 1 calc R . .
C33 C 0.6641(17) 0.7613(15) 0.0269(9) 0.046(3) Uani 1 1 d . . .
C35 C 0.7718(17) 0.8478(15) -0.1125(9) 0.046(3) Uani 1 1 d . . .
C37 C 0.538(2) 0.8727(19) -0.2433(10) 0.070(4) Uani 1 1 d . . .
H37 H 0.4084 0.8618 -0.2682 0.084 Uiso 1 1 calc R . .
C101 C 0.8821(19) 0.5388(18) 0.2825(9) 0.058(4) Uani 1 1 d . . .
H101 H 0.8685 0.4623 0.2235 0.069 Uiso 1 1 calc R . .
C102 C 1.0540(18) 0.547(2) 0.3410(10) 0.064(4) Uani 1 1 d . . .
H102 H 1.1521 0.4721 0.3214 0.077 Uiso 1 1 calc R . .
C103 C 1.0822(19) 0.663(2) 0.4274(10) 0.061(4) Uani 1 1 d . . .
C104 C 0.932(2) 0.7684(19) 0.4546(9) 0.069(4) Uani 1 1 d . . .
H104 H 0.9476 0.8475 0.5128 0.083 Uiso 1 1 calc R . .
C105 C 0.761(2) 0.7610(19) 0.3992(10) 0.065(4) Uani 1 1 d . . .
H105 H 0.6627 0.8349 0.4203 0.078 Uiso 1 1 calc R . .
C106 C 0.7304(18) 0.6446(17) 0.3119(9) 0.049(3) Uani 1 1 d . . .
C131 C 1.2657(19) 0.679(2) 0.4903(10) 0.093(5) Uani 1 1 d . . .
H13A H 1.2439 0.6194 0.5451 0.140 Uiso 1 1 calc R . .
H13B H 1.3061 0.8057 0.5114 0.140 Uiso 1 1 calc R . .
H13C H 1.3657 0.6209 0.4551 0.140 Uiso 1 1 calc R . .

loop_
_atom_site_aniso_label
_atom_site_aniso_U_11
_atom_site_aniso_U_22
_atom_site_aniso_U_33
_atom_site_aniso_U_23
_atom_site_aniso_U_13
_atom_site_aniso_U_12
N1 0.055(7) 0.071(8) 0.054(8) 0.014(6) 0.003(6) 0.007(6)
N3 0.042(7) 0.054(7) 0.057(8) 0.007(6) -0.005(6) 0.002(5)
N12 0.039(6) 0.061(7) 0.051(7) 0.011(6) 0.004(6) -0.001(5)
N20 0.035(7) 0.055(7) 0.049(7) 0.006(5) -0.005(6) 0.004(5)
C15 0.041(8) 0.053(8) 0.053(9) 0.010(7) 0.006(7) 0.007(6)
C16 0.043(9) 0.058(9) 0.081(11) 0.014(8) 0.016(8) 0.004(7)
C17 0.043(8) 0.055(9) 0.058(10) 0.010(7) -0.005(7) 0.004(7)
C18 0.039(8) 0.042(8) 0.051(9) 0.010(6) -0.002(7) 0.008(6)
C19 0.041(8) 0.059(8) 0.047(9) 0.012(7) 0.001(6) 0.013(6)
C20 0.046(8) 0.066(9) 0.054(9) 0.012(7) 0.001(7) 0.009(7)
C21 0.053(10) 0.090(11) 0.050(9) 0.008(8) 0.007(7) 0.019(8)
C22 0.085(11) 0.073(10) 0.038(8) 0.004(7) 0.015(9) 0.006(8)
C33 0.040(8) 0.041(8) 0.053(9) 0.000(7) 0.000(7) 0.001(6)
C35 0.042(9) 0.040(8) 0.054(9) 0.005(6) 0.001(7) -0.002(6)
C37 0.065(10) 0.100(12) 0.043(9) 0.010(8) -0.009(8) 0.011(8)
C101 0.055(9) 0.066(9) 0.053(9) 0.005(7) 0.012(8) 0.010(7)
C102 0.048(9) 0.084(11) 0.069(10) 0.036(9) 0.003(8) 0.010(7)
C103 0.050(9) 0.083(11) 0.049(10) 0.021(8) -0.011(7) -0.017(8)
C104 0.084(11) 0.068(10) 0.049(9) 0.000(7) 0.001(9) -0.008(9)
C105 0.066(10) 0.070(10) 0.060(10) 0.009(8) 0.008(8) 0.011(8)
C106 0.051(9) 0.047(8) 0.049(9) 0.011(7) 0.006(7) -0.008(7)
C131 0.074(11) 0.119(13) 0.090(12) 0.058(10) -0.030(9) -0.028(9)

loop_
_atom_type_symbol
_atom_type_description
_atom_type_scat_dispersion_real
_atom_type_scat_dispersion_imag
_atom_type_scat_source
C C 0.0033 0.0016 'International Tables Vol C Tables 4.2.6.8 and 6.1.1.4'
H H 0.0000 0.0000 'International Tables Vol C Tables 4.2.6.8 and 6.1.1.4'
N N 0.0061 0.0033 'International Tables Vol C Tables 4.2.6.8 and 6.1.1.4'

loop_
_geom_angle_atom_site_label_1
_geom_angle_atom_site_label_2
_geom_angle_atom_site_label_3
_geom_angle
_geom_angle_site_symmetry_1
_geom_angle_site_symmetry_3
_geom_angle_publ_flag
C15 N1 C106 119.0(11) . . ?
C18 N3 N20 116.8(10) . . ?
C35 N12 C33 118.3(10) . . ?
C37 N20 N3 115.9(11) . . ?
C37 N20 C35 121.7(12) . . ?
N3 N20 C35 122.4(10) . . ?
N1 C15 C19 128.4(12) . . ?
N1 C15 C16 114.9(11) . . ?
C19 C15 C16 116.6(12) . . ?
C17 C16 C15 121.8(12) . . ?
C17 C16 H16 119.1 . . ?
C15 C16 H16 119.1 . . ?
C16 C17 C18 121.5(12) . . ?
C16 C17 H17 119.2 . . ?
C18 C17 H17 119.2 . . ?
N3 C18 C17 119.2(11) . . ?
N3 C18 C33 122.7(11) . . ?
C17 C18 C33 118.1(12) . . ?
C33 C19 C15 122.6(12) . . ?
C33 C19 H19 118.7 . . ?
C15 C19 H19 118.7 . . ?
C21 C20 C35 122.3(13) . . ?
C21 C20 H20 118.9 . . ?
C35 C20 H20 118.9 . . ?
C20 C21 C22 120.3(13) . . ?
C20 C21 H21 119.9 . . ?
C22 C21 H21 119.9 . . ?
C37 C22 C21 118.6(13) . . ?
C37 C22 H22 120.7 . . ?
C21 C22 H22 120.7 . . ?
C19 C33 N12 122.6(11) . . ?
C19 C33 C18 119.3(12) . . ?
N12 C33 C18 118.0(11) . . ?
N12 C35 N20 121.9(11) . . ?
N12 C35 C20 122.1(11) . . ?
N20 C35 C20 116.0(12) . . ?
C22 C37 N20 121.1(13) . . ?
C22 C37 H37 119.5 . . ?
N20 C37 H37 119.5 . . ?
C102 C101 C106 120.3(13) . . ?
C102 C101 H101 119.8 . . ?
C106 C101 H101 119.8 . . ?
C103 C102 C101 121.5(13) . . ?
C103 C102 H102 119.3 . . ?
C101 C102 H102 119.3 . . ?
C104 C103 C102 117.4(12) . . ?
C104 C103 C131 119.8(14) . . ?
C102 C103 C131 122.8(15) . . ?
C105 C104 C103 122.3(13) . . ?
C105 C104 H104 118.8 . . ?
C103 C104 H104 118.8 . . ?
C104 C105 C106 120.9(13) . . ?
C104 C105 H105 119.6 . . ?
C106 C105 H105 119.6 . . ?
C105 C106 C101 117.6(12) . . ?
C105 C106 N1 117.5(12) . . ?
C101 C106 N1 124.9(12) . . ?
C103 C131 H13A 109.5 . . ?
C103 C131 H13B 109.5 . . ?
H13A C131 H13B 109.5 . . ?
C103 C131 H13C 109.5 . . ?
H13A C131 H13C 109.5 . . ?
H13B C131 H13C 109.5 . . ?

loop_
_geom_bond_atom_site_label_1
_geom_bond_atom_site_label_2
_geom_bond_distance
_geom_bond_site_symmetry_2
_geom_bond_publ_flag
N1 C15 1.313(14) . ?
N1 C106 1.421(15) . ?
N3 C18 1.284(14) . ?
N3 N20 1.376(12) . ?
N12 C35 1.323(14) . ?
N12 C33 1.368(14) . ?
N20 C37 1.371(15) . ?
N20 C35 1.386(14) . ?
C15 C19 1.415(16) . ?
C15 C16 1.488(16) . ?
C16 C17 1.322(16) . ?
C16 H16 0.9300 . ?
C17 C18 1.426(16) . ?
C17 H17 0.9300 . ?
C18 C33 1.483(15) . ?
C19 C33 1.363(15) . ?
C19 H19 0.9300 . ?
C20 C21 1.333(16) . ?
C20 C35 1.405(15) . ?
C20 H20 0.9300 . ?
C21 C22 1.407(17) . ?
C21 H21 0.9300 . ?
C22 C37 1.344(16) . ?
C22 H22 0.9300 . ?
C37 H37 0.9300 . ?
C101 C102 1.391(16) . ?
C101 C106 1.392(16) . ?
C101 H101 0.9300 . ?
C102 C103 1.378(17) . ?
C102 H102 0.9300 . ?
C103 C104 1.373(18) . ?
C103 C131 1.484(16) . ?
C104 C105 1.366(17) . ?
C104 H104 0.9300 . ?
C105 C106 1.389(16) . ?
C105 H105 0.9300 . ?
C131 H13A 0.9600 . ?
C131 H13B 0.9600 . ?
C131 H13C 0.9600 . ?

loop_
_cod_related_entry_id
_cod_related_entry_database
_cod_related_entry_code
1 ChemSpider 30659162
